data_4350267
loop_
_publ_author_name
'Rodr\'iguez, Laura'
'Labisbal, Elena'
'Sousa-Pedrares, Antonio'
'Garc\'ia-Vazquez, Jos\'e Arturo'
'Romero, Jaime'
'Duran, Mar\'ia Luz'
'Real, Jos\'e A'
'Sousa, Antonio'

_publ_section_title
;
 Coordination chemistry of amine bis(phenolate) cobalt(II), nickel(II),
 and copper(II) complexes.
;
_journal_issue 19
_journal_name_full 'Inorganic chemistry'
_journal_page_first 7903
_journal_page_last 7914
_journal_paper_doi 10.1021/ic0602594
_journal_volume 45
_journal_year 2006
_chemical_formula_sum 'C44 H66 Cu2 N4 O7'
_chemical_formula_weight 890.09
_space_group_IT_number 15
_space_group_name_Hall '-C 2yc'
_space_group_name_H-M_alt 'C 1 2/c 1'
_symmetry_cell_setting monoclinic
_symmetry_space_group_name_H-M 'C 1 2/c 1'
_atom_sites_solution_hydrogens geom
_atom_sites_solution_primary direct
_atom_sites_solution_secondary difmap
_audit_creation_method SHELXL-97
_cell_angle_alpha 90.00
_cell_angle_beta 106.72(4)
_cell_angle_gamma 90.00
_cell_formula_units_Z 4
_cell_length_a 20.434(13)
_cell_length_b 8.349(2)
_cell_length_c 27.166(8)
_cell_measurement_reflns_used 15
_cell_measurement_temperature 293(2)
_cell_measurement_theta_max 10.46
_cell_measurement_theta_min 8.02
_cell_volume 4439(3)
_computing_cell_refinement 'CAD4-Express Software (Nonius, 1994)'
_computing_data_collection 'CAD4-Express Software (Nonius, 1994)'
_computing_structure_refinement 'SHELXL-97 (Sheldrick, 1997)'
_diffrn_ambient_temperature 293(2)
_diffrn_measured_fraction_theta_full 0.975
_diffrn_measured_fraction_theta_max 0.975
_diffrn_measurement_device_type 'CAD4 Enraf Nonius'
_diffrn_measurement_method omega/2-theta
_diffrn_radiation_monochromator graphite
_diffrn_radiation_source 'fine-focus sealed tube'
_diffrn_radiation_type MoK\a
_diffrn_radiation_wavelength 0.71073
_diffrn_reflns_av_R_equivalents 0.1896
_diffrn_reflns_av_sigmaI/netI 0.5166
_diffrn_reflns_limit_h_max 22
_diffrn_reflns_limit_h_min -21
_diffrn_reflns_limit_k_max 9
_diffrn_reflns_limit_k_min 0
_diffrn_reflns_limit_l_max 0
_diffrn_reflns_limit_l_min -30
_diffrn_reflns_number 3240
_diffrn_reflns_theta_full 23.37
_diffrn_reflns_theta_max 23.37
_diffrn_reflns_theta_min 2.65
_diffrn_standards_interval_time '120 min'
_exptl_absorpt_coefficient_mu 1.010
_exptl_absorpt_correction_T_max 0.9235
_exptl_absorpt_correction_T_min 0.6880
_exptl_absorpt_correction_type PSI-SCANS
_exptl_crystal_colour Red
_exptl_crystal_density_diffrn 1.332
_exptl_crystal_density_method 'not measured'
_exptl_crystal_description Prism
_exptl_crystal_F_000 1888
_exptl_crystal_size_max 0.40
_exptl_crystal_size_mid 0.20
_exptl_crystal_size_min 0.08
_refine_diff_density_max 0.453
_refine_diff_density_min -0.694
_refine_diff_density_rms '0.099 [Cu2L2].2CH3N'
_refine_ls_extinction_method none
_refine_ls_goodness_of_fit_ref 0.941
_refine_ls_hydrogen_treatment mixed
_refine_ls_matrix_type full
_refine_ls_number_parameters 270
_refine_ls_number_reflns 3161
_refine_ls_number_restraints 3
_refine_ls_restrained_S_all 0.940
_refine_ls_R_factor_all 0.3205
_refine_ls_R_factor_gt 0.0633
_refine_ls_shift/su_max 0.000
_refine_ls_shift/su_mean 0.000
_refine_ls_structure_factor_coef Fsqd
_refine_ls_weighting_details 'calc w=1/[\s^2^(Fo^2^)+(0.0324P)^2^+0.0000P] where P=(Fo^2^+2Fc^2^)/3'
_refine_ls_weighting_scheme calc
_refine_ls_wR_factor_gt 0.0971
_refine_ls_wR_factor_ref 0.1357
_reflns_number_gt 1143
_reflns_number_total 3161
_reflns_threshold_expression >2sigma(I)
_cod_data_source_file ic0602594si20060215_034918.cif
_cod_data_source_block cudime
_cod_depositor_comments
;
The following automatic conversions were performed:

data item '_symmetry_cell_setting' value 'Monoclinic' was changed to
'monoclinic' in accordance with the
/home/saulius/struct/COD-crude-data/automatic-downloads/DataCite-retrospective/ACS/depositions/lib/dictionaries/cif_core.dic
dictionary named 'cif_core.dic' version 2.4.2 last updated on
2011-04-26.

Automatic conversion script
Id: cif_fix_values 6909 2019-04-08 15:41:33Z antanas 
;
_cod_original_sg_symbol_H-M 'C 2/c'
_cod_database_code 4350267

loop_
_symmetry_equiv_pos_as_xyz
'x, y, z'
'-x, y, -z+1/2'
'x+1/2, y+1/2, z'
'-x+1/2, y+1/2, -z+1/2'
'-x, -y, -z'
'x, -y, z-1/2'
'-x+1/2, -y+1/2, -z'
'x+1/2, -y+1/2, z-1/2'

loop_
_atom_site_label
_atom_site_type_symbol
_atom_site_fract_x
_atom_site_fract_y
_atom_site_fract_z
_atom_site_U_iso_or_equiv
_atom_site_adp_type
_atom_site_occupancy
_atom_site_symmetry_multiplicity
_atom_site_calc_flag
_atom_site_refinement_flags
Cu1 Cu 0.57277(5) 0.92572(15) 0.78939(4) 0.0397(4) Uani 1 1 d .
O1 O 0.5996(3) 0.7013(8) 0.8147(2) 0.057(2) Uani 1 1 d .
O2 O 0.5234(2) 0.9153(8) 0.71290(19) 0.0376(16) Uani 1 1 d .
N1 N 0.6644(3) 0.9740(9) 0.7777(3) 0.034(2) Uani 1 1 d .
N2 N 0.5927(4) 1.1241(9) 0.8406(3) 0.042(2) Uani 1 1 d .
C1 C 0.6605(6) 0.6865(12) 0.8479(4) 0.042(3) Uani 1 1 d .
C2 C 0.7184(5) 0.7538(12) 0.8379(3) 0.041(3) Uani 1 1 d .
C3 C 0.7817(5) 0.7429(11) 0.8746(4) 0.048(3) Uani 1 1 d .
H3 H 0.8195 0.7867 0.8671 0.058 Uiso 1 1 calc R
C4 C 0.7910(6) 0.6693(13) 0.9221(4) 0.058(3) Uani 1 1 d .
C5 C 0.7349(6) 0.6032(13) 0.9319(4) 0.053(3) Uani 1 1 d .
C6 C 0.6722(5) 0.6124(11) 0.8952(4) 0.048(3) Uani 1 1 d .
H6 H 0.6351 0.5652 0.9029 0.058 Uiso 1 1 calc R
C7 C 0.8628(5) 0.6639(12) 0.9592(3) 0.079(4) Uani 1 1 d .
H7A H 0.8616 0.6110 0.9903 0.119 Uiso 1 1 calc R
H7B H 0.8795 0.7711 0.9670 0.119 Uiso 1 1 calc R
H7C H 0.8924 0.6063 0.9437 0.119 Uiso 1 1 calc R
C8 C 0.7412(5) 0.5201(11) 0.9828(3) 0.074(4) Uani 1 1 d .
H8A H 0.7880 0.5223 1.0035 0.110 Uiso 1 1 calc R
H8B H 0.7263 0.4110 0.9765 0.110 Uiso 1 1 calc R
H8C H 0.7133 0.5746 1.0005 0.110 Uiso 1 1 calc R
C9 C 0.7104(4) 0.8320(11) 0.7864(3) 0.045(3) Uani 1 1 d .
H9A H 0.7550 0.8650 0.7842 0.054 Uiso 1 1 calc R
H9B H 0.6922 0.7542 0.7594 0.054 Uiso 1 1 calc R
C10 C 0.6545(4) 1.0343(11) 0.7240(3) 0.044(3) Uani 1 1 d .
H10A H 0.6989 1.0621 0.7202 0.052 Uiso 1 1 calc R
H10B H 0.6275 1.1317 0.7195 0.052 Uiso 1 1 calc R
C11 C 0.5542(4) 0.8679(10) 0.6776(3) 0.031(3) Uani 1 1 d .
C12 C 0.5224(4) 0.7630(12) 0.6376(3) 0.049(3) Uani 1 1 d .
H12 H 0.4785 0.7266 0.6346 0.059 Uiso 1 1 calc R
C13 C 0.5554(5) 0.7126(12) 0.6022(3) 0.046(3) Uani 1 1 d .
C14 C 0.6209(5) 0.7623(13) 0.6076(4) 0.046(3) Uani 1 1 d .
C15 C 0.6525(4) 0.8648(11) 0.6468(4) 0.041(3) Uani 1 1 d .
H15 H 0.6969 0.8986 0.6499 0.050 Uiso 1 1 calc R
C16 C 0.6201(4) 0.9190(12) 0.6819(3) 0.035(2) Uani 1 1 d .
C17 C 0.5181(5) 0.5971(14) 0.5598(3) 0.089(4) Uani 1 1 d .
H17A H 0.4733 0.5756 0.5630 0.133 Uiso 1 1 calc R
H17B H 0.5433 0.4988 0.5630 0.133 Uiso 1 1 calc R
H17C H 0.5141 0.6444 0.5269 0.133 Uiso 1 1 calc R
C18 C 0.6597(5) 0.7054(12) 0.5707(3) 0.069(3) Uani 1 1 d .
H18A H 0.6311 0.6352 0.5455 0.103 Uiso 1 1 calc R
H18B H 0.7001 0.6490 0.5895 0.103 Uiso 1 1 calc R
H18C H 0.6724 0.7961 0.5537 0.103 Uiso 1 1 calc R
C19 C 0.6972(4) 1.1033(12) 0.8142(3) 0.048(3) Uani 1 1 d .
H19A H 0.7285 1.1632 0.8003 0.057 Uiso 1 1 calc R
H19B H 0.7233 1.0563 0.8466 0.057 Uiso 1 1 calc R
C20 C 0.6438(5) 1.2151(12) 0.8234(4) 0.061(3) Uani 1 1 d .
H20A H 0.6654 1.2934 0.8494 0.073 Uiso 1 1 calc R
H20B H 0.6214 1.2720 0.7920 0.073 Uiso 1 1 calc R
C21 C 0.5334(5) 1.2312(12) 0.8373(4) 0.077(4) Uani 1 1 d .
H21A H 0.4994 1.1743 0.8485 0.115 Uiso 1 1 calc R
H21B H 0.5142 1.2654 0.8023 0.115 Uiso 1 1 calc R
H21C H 0.5483 1.3230 0.8588 0.115 Uiso 1 1 calc R
C22 C 0.6191(5) 1.0683(13) 0.8939(3) 0.078(3) Uani 1 1 d .
H22A H 0.5840 1.0109 0.9034 0.116 Uiso 1 1 calc R
H22B H 0.6333 1.1588 0.9162 0.116 Uiso 1 1 calc R
H22C H 0.6575 0.9988 0.8968 0.116 Uiso 1 1 calc R
O1S O 0.6224(7) 0.4695(13) 0.7092(9) 0.153(5) Uani 1 1 d D
H1S H 0.635(10) 0.542(14) 0.693(5) 0.34(16) Uiso 1 1 d D
H2S H 0.616(9) 0.513(17) 0.735(4) 0.14(9) Uiso 1 1 d D
O2S O 0.5000 0.5198(19) 0.7500 0.190(14) Uani 1 2 d S
H3S H 0.499(5) 0.570(14) 0.774(4) 0.09(4) Uiso 1 1 d .

loop_
_atom_site_aniso_label
_atom_site_aniso_U_11
_atom_site_aniso_U_22
_atom_site_aniso_U_33
_atom_site_aniso_U_23
_atom_site_aniso_U_13
_atom_site_aniso_U_12
Cu1 0.0358(7) 0.0443(8) 0.0366(7) -0.0014(9) 0.0068(5) -0.0014(9)
O1 0.038(5) 0.053(5) 0.075(5) 0.017(4) 0.007(4) 0.002(4)
O2 0.026(3) 0.052(5) 0.033(3) -0.008(4) 0.006(3) 0.001(4)
N1 0.036(5) 0.028(6) 0.037(5) -0.009(4) 0.009(4) 0.001(4)
N2 0.032(5) 0.043(6) 0.043(5) -0.008(5) 0.000(4) 0.000(5)
C1 0.046(8) 0.028(8) 0.053(8) 0.003(6) 0.014(7) 0.006(6)
C2 0.045(7) 0.041(8) 0.031(6) 0.001(6) 0.000(6) 0.024(6)
C3 0.046(7) 0.050(8) 0.051(7) -0.006(7) 0.017(6) 0.005(6)
C4 0.056(8) 0.075(10) 0.029(7) -0.004(7) -0.011(6) 0.011(7)
C5 0.070(8) 0.049(8) 0.042(7) 0.003(7) 0.018(7) 0.009(8)
C6 0.046(7) 0.044(8) 0.051(7) -0.008(6) 0.008(6) 0.015(6)
C7 0.056(8) 0.089(10) 0.073(9) 0.002(7) -0.015(6) 0.009(7)
C8 0.103(9) 0.078(10) 0.043(7) 0.020(6) 0.025(6) 0.014(7)
C9 0.045(7) 0.025(7) 0.058(7) -0.006(6) 0.004(5) -0.006(6)
C10 0.050(6) 0.039(8) 0.043(6) 0.007(6) 0.016(5) -0.015(5)
C11 0.025(6) 0.033(8) 0.037(6) 0.007(5) 0.013(5) 0.000(5)
C12 0.039(7) 0.074(9) 0.034(6) -0.010(7) 0.010(5) -0.020(6)
C13 0.044(7) 0.062(8) 0.030(6) -0.008(6) 0.010(5) -0.007(6)
C14 0.048(7) 0.060(8) 0.036(7) 0.007(6) 0.022(6) 0.012(7)
C15 0.043(6) 0.047(8) 0.036(6) 0.020(6) 0.014(6) 0.007(6)
C16 0.033(6) 0.038(6) 0.033(6) 0.012(6) 0.009(5) 0.008(7)
C17 0.094(8) 0.111(11) 0.064(7) -0.027(9) 0.027(6) -0.022(9)
C18 0.076(9) 0.081(9) 0.047(7) 0.015(7) 0.014(6) 0.007(7)
C19 0.038(6) 0.045(8) 0.054(7) -0.025(6) 0.003(5) -0.006(6)
C20 0.060(8) 0.059(9) 0.058(8) -0.019(7) 0.005(6) -0.012(7)
C21 0.074(8) 0.071(9) 0.088(9) 0.001(8) 0.027(7) 0.027(7)
C22 0.105(8) 0.077(9) 0.038(6) -0.009(8) 0.000(6) -0.009(9)
O1S 0.113(9) 0.110(10) 0.251(17) 0.081(12) 0.076(11) 0.035(7)
O2S 0.34(3) 0.052(12) 0.093(14) 0.000 -0.074(17) 0.000

loop_
_atom_type_symbol
_atom_type_description
_atom_type_scat_dispersion_real
_atom_type_scat_dispersion_imag
_atom_type_scat_source
C C 0.0033 0.0016 'International Tables Vol C Tables 4.2.6.8 and 6.1.1.4'
H H 0.0000 0.0000 'International Tables Vol C Tables 4.2.6.8 and 6.1.1.4'
N N 0.0061 0.0033 'International Tables Vol C Tables 4.2.6.8 and 6.1.1.4'
O O 0.0106 0.0060 'International Tables Vol C Tables 4.2.6.8 and 6.1.1.4'
Cu Cu 0.3201 1.2651 'International Tables Vol C Tables 4.2.6.8 and 6.1.1.4'

loop_
_geom_angle_atom_site_label_1
_geom_angle_atom_site_label_2
_geom_angle_atom_site_label_3
_geom_angle
_geom_angle_site_symmetry_1
_geom_angle_site_symmetry_3
O2 Cu1 O1 98.2(3) 2_656 .
O2 Cu1 N1 166.3(3) 2_656 .
O1 Cu1 N1 93.7(3) . .
O2 Cu1 O2 76.5(2) 2_656 .
O1 Cu1 O2 108.3(3) . .
N1 Cu1 O2 93.3(2) . .
O2 Cu1 N2 93.3(3) 2_656 .
O1 Cu1 N2 121.3(3) . .
N1 Cu1 N2 86.3(3) . .
O2 Cu1 N2 130.3(3) . .
C1 O1 Cu1 115.5(6) . .
C11 O2 Cu1 131.5(5) . 2_656
C11 O2 Cu1 122.8(5) . .
Cu1 O2 Cu1 103.3(2) 2_656 .
C9 N1 C19 109.2(7) . .
C9 N1 C10 108.9(7) . .
C19 N1 C10 108.2(7) . .
C9 N1 Cu1 112.8(5) . .
C19 N1 Cu1 107.4(5) . .
C10 N1 Cu1 110.3(5) . .
C22 N2 C20 112.5(7) . .
C22 N2 C21 108.2(8) . .
C20 N2 C21 108.0(8) . .
C22 N2 Cu1 110.2(6) . .
C20 N2 Cu1 102.4(6) . .
C21 N2 Cu1 115.5(5) . .
O1 C1 C6 123.7(10) . .
O1 C1 C2 120.8(10) . .
C6 C1 C2 115.4(10) . .
C3 C2 C1 119.7(10) . .
C3 C2 C9 121.6(10) . .
C1 C2 C9 118.7(9) . .
C2 C3 C4 123.0(10) . .
C5 C4 C3 117.5(9) . .
C5 C4 C7 124.2(10) . .
C3 C4 C7 118.3(11) . .
C4 C5 C6 119.6(10) . .
C4 C5 C8 120.4(10) . .
C6 C5 C8 120.0(10) . .
C5 C6 C1 124.9(10) . .
N1 C9 C2 112.7(7) . .
N1 C10 C16 115.2(7) . .
O2 C11 C16 119.4(8) . .
O2 C11 C12 121.9(8) . .
C16 C11 C12 118.6(8) . .
C13 C12 C11 121.2(9) . .
C14 C13 C12 119.3(9) . .
C14 C13 C17 122.2(9) . .
C12 C13 C17 118.4(9) . .
C13 C14 C15 119.9(9) . .
C13 C14 C18 120.9(10) . .
C15 C14 C18 119.2(10) . .
C14 C15 C16 121.8(9) . .
C15 C16 C11 119.2(9) . .
C15 C16 C10 121.5(8) . .
C11 C16 C10 119.4(8) . .
N1 C19 C20 110.5(7) . .
N2 C20 C19 110.2(9) . .

loop_
_geom_bond_atom_site_label_1
_geom_bond_atom_site_label_2
_geom_bond_distance
_geom_bond_site_symmetry_2
Cu1 O2 1.949(5) 2_656
Cu1 O1 2.017(7) .
Cu1 N1 2.027(7) .
Cu1 O2 2.034(5) .
Cu1 N2 2.125(7) .
O1 C1 1.317(10) .
O2 C11 1.348(8) .
O2 Cu1 1.949(5) 2_656
N1 C9 1.489(9) .
N1 C19 1.489(10) .
N1 C10 1.501(9) .
N2 C22 1.468(9) .
N2 C20 1.471(10) .
N2 C21 1.487(10) .
C1 C6 1.384(11) .
C1 C2 1.405(12) .
C2 C3 1.390(11) .
C2 C9 1.510(11) .
C3 C4 1.392(11) .
C4 C5 1.365(12) .
C4 C7 1.523(11) .
C5 C6 1.380(11) .
C5 C8 1.518(11) .
C10 C16 1.505(11) .
C11 C16 1.387(10) .
C11 C12 1.402(10) .
C12 C13 1.388(11) .
C13 C14 1.367(11) .
C13 C17 1.528(11) .
C14 C15 1.375(11) .
C14 C18 1.523(11) .
C15 C16 1.383(10) .
C19 C20 1.512(11) .

loop_
_geom_hbond_atom_site_label_D
_geom_hbond_atom_site_label_H
_geom_hbond_atom_site_label_A
_geom_hbond_distance_DH
_geom_hbond_distance_HA
_geom_hbond_distance_DA
_geom_hbond_angle_DHA
O1S H2S O1 0.84(2) 2.77(4) 3.60(2) 171(13)
O1S H2S O2S 0.84(2) 2.51(14) 3.042(17) 122(14)
O2S H3S O1 0.78(10) 2.31(10) 2.732(11) 115(9)
